data_2231809
loop_
_publ_author_name
'Rodrigues, Vinola Z.'
'Foro, Sabine'
'Gowda, B. Thimme'
'Shakuntala, K.'

_publ_section_title
;
 4-Chloro-<i>N</i>-(2,3-dimethylphenyl)-2-methylbenzenesulfonamide
;
_journal_coeditor_code BQ2304
_journal_issue 10
_journal_name_full 'Acta Crystallographica Section E'
_journal_page_first o2674
_journal_paper_doi 10.1107/S1600536811037536
_journal_volume 67
_journal_year 2011
_chemical_formula_iupac 'C15 H16 Cl N O2 S'
_chemical_formula_moiety 'C15 H16 Cl N O2 S'
_chemical_formula_sum 'C15 H16 Cl N O2 S'
_chemical_formula_weight 309.80
_chemical_name_systematic
;
4-Chloro-<i>N</i>-(2,3-dimethylphenyl)-2-methylbenzenesulfonamide
;
_space_group_IT_number 2
_symmetry_cell_setting triclinic
_symmetry_space_group_name_Hall '-P 1'
_symmetry_space_group_name_H-M 'P -1'
_atom_sites_solution_hydrogens geom
_atom_sites_solution_primary direct
_atom_sites_solution_secondary difmap
_audit_creation_method SHELXL-97
_cell_angle_alpha 82.722(7)
_cell_angle_beta 79.529(7)
_cell_angle_gamma 80.267(7)
_cell_formula_units_Z 4
_cell_length_a 8.2747(7)
_cell_length_b 11.0464(9)
_cell_length_c 17.0210(10)
_cell_measurement_reflns_used 3482
_cell_measurement_temperature 293(2)
_cell_measurement_theta_max 27.92
_cell_measurement_theta_min 2.53
_cell_volume 1500.5(2)
_computing_cell_refinement
;
CrysAlis RED (Oxford Diffraction, 2009)
;
_computing_data_collection
;
CrysAlis CCD (Oxford Diffraction, 2009)
;
_computing_data_reduction
;
CrysAlis RED (Oxford Diffraction, 2009)
;
_computing_molecular_graphics 'PLATON (Spek, 2009)'
_computing_publication_material 'SHELXL97 (Sheldrick, 2008)'
_computing_structure_refinement 'SHELXL97 (Sheldrick, 2008)'
_computing_structure_solution 'SHELXS97 (Sheldrick, 2008)'
_diffrn_ambient_temperature 293(2)
_diffrn_measured_fraction_theta_full 0.987
_diffrn_measured_fraction_theta_max 0.987
_diffrn_measurement_device_type
;
Oxford Diffraction Xcalibur diffractometer
with a Sapphire CCD detector
;
_diffrn_measurement_method
;
Rotation method data acquisition using \w
;
_diffrn_radiation_monochromator graphite
_diffrn_radiation_source 'fine-focus sealed tube'
_diffrn_radiation_type MoK\a
_diffrn_radiation_wavelength 0.71073
_diffrn_reflns_av_R_equivalents 0.0157
_diffrn_reflns_av_sigmaI/netI 0.0274
_diffrn_reflns_limit_h_max 10
_diffrn_reflns_limit_h_min -8
_diffrn_reflns_limit_k_max 13
_diffrn_reflns_limit_k_min -13
_diffrn_reflns_limit_l_max 21
_diffrn_reflns_limit_l_min -20
_diffrn_reflns_number 10437
_diffrn_reflns_theta_full 26.37
_diffrn_reflns_theta_max 26.37
_diffrn_reflns_theta_min 2.53
_diffrn_standards_decay_% 0
_diffrn_standards_number 0
_exptl_absorpt_coefficient_mu 0.394
_exptl_absorpt_correction_T_max 0.9469
_exptl_absorpt_correction_T_min 0.8584
_exptl_absorpt_correction_type multi-scan
_exptl_absorpt_process_details
;
(CrysAlis RED; Oxford Diffraction, 2009)
;
_exptl_crystal_colour 'light pink'
_exptl_crystal_density_diffrn 1.371
_exptl_crystal_density_method 'not measured'
_exptl_crystal_description prism
_exptl_crystal_F_000 648
_exptl_crystal_size_max 0.40
_exptl_crystal_size_mid 0.28
_exptl_crystal_size_min 0.14
_refine_diff_density_max 0.584
_refine_diff_density_min -0.358
_refine_ls_extinction_method none
_refine_ls_goodness_of_fit_ref 1.116
_refine_ls_hydrogen_treatment mixed
_refine_ls_matrix_type full
_refine_ls_number_parameters 373
_refine_ls_number_reflns 6064
_refine_ls_number_restraints 2
_refine_ls_restrained_S_all 1.116
_refine_ls_R_factor_all 0.1007
_refine_ls_R_factor_gt 0.0658
_refine_ls_shift/su_max 0.001
_refine_ls_shift/su_mean 0.000
_refine_ls_structure_factor_coef Fsqd
_refine_ls_weighting_details 'calc w=1/[\s^2^(Fo^2^)+(0.0505P)^2^+1.8811P] where P=(Fo^2^+2Fc^2^)/3'
_refine_ls_weighting_scheme calc
_refine_ls_wR_factor_gt 0.1464
_refine_ls_wR_factor_ref 0.1663
_reflns_number_gt 4140
_reflns_number_total 6064
_reflns_threshold_expression I>2\s(I)
_cod_data_source_file bq2304.cif
_cod_data_source_block I
_cod_database_code 2231809
_cod_database_fobs_code 2231809

loop_
_symmetry_equiv_pos_as_xyz
'x, y, z'
'-x, -y, -z'

loop_
_atom_site_type_symbol
_atom_site_label
_atom_site_fract_x
_atom_site_fract_y
_atom_site_fract_z
_atom_site_U_iso_or_equiv
_atom_site_adp_type
_atom_site_calc_flag
_atom_site_refinement_flags
_atom_site_occupancy
_atom_site_symmetry_multiplicity
Cl Cl1 0.52306(16) 1.04270(13) 0.11188(11) 0.1031(5) Uani d . 1 1
S S1 0.01951(12) 0.67472(8) 0.25114(5) 0.0460(2) Uani d . 1 1
O O1 -0.1489(3) 0.7348(2) 0.26297(15) 0.0552(7) Uani d . 1 1
O O2 0.0856(4) 0.6027(2) 0.31763(14) 0.0610(7) Uani d . 1 1
N N1 0.0393(4) 0.5780(3) 0.18362(17) 0.0443(7) Uani d D 1 1
H H1N 0.134(3) 0.533(3) 0.182(2) 0.053 Uiso d D 1 1
C C1 0.1528(4) 0.7859(3) 0.2117(2) 0.0437(8) Uani d . 1 1
C C2 0.1054(4) 0.8924(3) 0.1619(2) 0.0494(9) Uani d . 1 1
C C3 0.2245(5) 0.9684(3) 0.1318(3) 0.0590(10) Uani d . 1 1
H H3 0.1971 1.0392 0.0982 0.071 Uiso calc R 1 1
C C4 0.3823(5) 0.9412(4) 0.1508(3) 0.0597(10) Uani d . 1 1
C C5 0.4282(5) 0.8370(4) 0.2000(3) 0.0608(11) Uani d . 1 1
H H5 0.5349 0.8195 0.2127 0.073 Uiso calc R 1 1
C C6 0.3138(5) 0.7598(4) 0.2299(2) 0.0519(9) Uani d . 1 1
H H6 0.3436 0.6888 0.2629 0.062 Uiso calc R 1 1
C C7 -0.0170(4) 0.6186(3) 0.10819(19) 0.0388(7) Uani d . 1 1
C C8 0.0950(4) 0.6401(3) 0.0383(2) 0.0422(8) Uani d . 1 1
C C9 0.0315(5) 0.6788(3) -0.0338(2) 0.0495(9) Uani d . 1 1
C C10 -0.1381(5) 0.6941(4) -0.0326(3) 0.0591(10) Uani d . 1 1
H H10 -0.1795 0.7191 -0.0803 0.071 Uiso calc R 1 1
C C11 -0.2468(5) 0.6733(4) 0.0370(3) 0.0597(11) Uani d . 1 1
H H11 -0.3607 0.6858 0.0366 0.072 Uiso calc R 1 1
C C12 -0.1861(4) 0.6338(3) 0.1073(2) 0.0501(9) Uani d . 1 1
H H12 -0.2589 0.6172 0.1545 0.060 Uiso calc R 1 1
C C13 -0.0679(5) 0.9320(4) 0.1388(3) 0.0660(12) Uani d . 1 1
H H13A -0.1452 0.9589 0.1848 0.079 Uiso calc R 1 1
H H13B -0.1029 0.8634 0.1206 0.079 Uiso calc R 1 1
H H13C -0.0641 0.9986 0.0967 0.079 Uiso calc R 1 1
C C14 0.2798(4) 0.6235(4) 0.0383(2) 0.0569(10) Uani d . 1 1
H H14A 0.3052 0.5743 0.0864 0.068 Uiso calc R 1 1
H H14B 0.3141 0.7028 0.0362 0.068 Uiso calc R 1 1
H H14C 0.3376 0.5830 -0.0076 0.068 Uiso calc R 1 1
C C15 0.1476(6) 0.7027(4) -0.1115(2) 0.0740(13) Uani d . 1 1
H H15A 0.2166 0.6269 -0.1253 0.089 Uiso calc R 1 1
H H15B 0.2163 0.7615 -0.1052 0.089 Uiso calc R 1 1
H H15C 0.0839 0.7348 -0.1534 0.089 Uiso calc R 1 1
Cl Cl2 -0.09225(15) -0.06815(12) 0.40474(9) 0.0840(4) Uani d . 1 1
S S2 0.39623(11) 0.31016(8) 0.26485(5) 0.0461(2) Uani d . 1 1
O O3 0.3263(3) 0.3796(2) 0.19847(15) 0.0607(7) Uani d . 1 1
O O4 0.5651(3) 0.2535(2) 0.25283(15) 0.0579(7) Uani d . 1 1
N N2 0.3740(4) 0.4077(3) 0.33141(18) 0.0475(7) Uani d D 1 1
H H2N 0.282(3) 0.456(3) 0.334(2) 0.057 Uiso d D 1 1
C C16 0.2681(4) 0.1958(3) 0.3046(2) 0.0424(8) Uani d . 1 1
C C17 0.3215(5) 0.0878(3) 0.3519(2) 0.0489(9) Uani d . 1 1
C C18 0.2057(5) 0.0090(3) 0.3816(2) 0.0558(10) Uani d . 1 1
H H18 0.2368 -0.0631 0.4133 0.067 Uiso calc R 1 1
C C19 0.0459(5) 0.0349(3) 0.3652(2) 0.0518(9) Uani d . 1 1
C C20 -0.0065(5) 0.1399(4) 0.3189(2) 0.0556(10) Uani d . 1 1
H H20 -0.1145 0.1562 0.3077 0.067 Uiso calc R 1 1
C C21 0.1047(4) 0.2201(4) 0.2893(2) 0.0511(9) Uani d . 1 1
H H21 0.0706 0.2924 0.2585 0.061 Uiso calc R 1 1
C C22 0.4406(4) 0.3718(3) 0.4052(2) 0.0404(7) Uani d . 1 1
C C23 0.6040(4) 0.3884(3) 0.4066(2) 0.0408(8) Uani d . 1 1
C C24 0.6675(5) 0.3519(3) 0.4783(2) 0.0510(9) Uani d . 1 1
C C25 0.5644(6) 0.3059(4) 0.5452(2) 0.0649(12) Uani d . 1 1
H H25 0.6061 0.2827 0.5929 0.078 Uiso calc R 1 1
C C26 0.4023(6) 0.2936(4) 0.5431(2) 0.0649(12) Uani d . 1 1
H H26 0.3358 0.2638 0.5891 0.078 Uiso calc R 1 1
C C27 0.3396(5) 0.3256(3) 0.4727(2) 0.0524(9) Uani d . 1 1
H H27 0.2309 0.3164 0.4703 0.063 Uiso calc R 1 1
C C28 0.4975(5) 0.0499(4) 0.3714(3) 0.0690(12) Uani d . 1 1
H H28A 0.5307 0.1174 0.3918 0.083 Uiso calc R 1 1
H H28B 0.5729 0.0287 0.3235 0.083 Uiso calc R 1 1
H H28C 0.4994 -0.0201 0.4111 0.083 Uiso calc R 1 1
C C29 0.7049(5) 0.4485(4) 0.3345(2) 0.0571(10) Uani d . 1 1
H H29A 0.6317 0.5008 0.3023 0.069 Uiso calc R 1 1
H H29B 0.7720 0.3861 0.3033 0.069 Uiso calc R 1 1
H H29C 0.7754 0.4971 0.3517 0.069 Uiso calc R 1 1
C C30 0.8441(5) 0.3647(5) 0.4836(3) 0.0803(15) Uani d . 1 1
H H30A 0.8636 0.4473 0.4642 0.096 Uiso calc R 1 1
H H30B 0.9199 0.3073 0.4515 0.096 Uiso calc R 1 1
H H30C 0.8610 0.3476 0.5385 0.096 Uiso calc R 1 1

loop_
_atom_site_aniso_label
_atom_site_aniso_U_11
_atom_site_aniso_U_22
_atom_site_aniso_U_33
_atom_site_aniso_U_12
_atom_site_aniso_U_13
_atom_site_aniso_U_23
Cl1 0.0637(8) 0.0905(9) 0.1610(15) -0.0338(7) -0.0213(8) -0.0007(9)
S1 0.0517(6) 0.0501(5) 0.0345(4) -0.0050(4) -0.0070(4) -0.0013(4)
O1 0.0483(15) 0.0622(16) 0.0507(15) -0.0037(12) 0.0005(12) -0.0073(12)
O2 0.0770(19) 0.0663(17) 0.0369(13) -0.0031(14) -0.0143(13) 0.0025(12)
N1 0.0492(18) 0.0428(17) 0.0386(15) -0.0028(13) -0.0090(14) 0.0018(13)
C1 0.0432(19) 0.0454(19) 0.0437(19) -0.0010(15) -0.0113(16) -0.0107(15)
C2 0.044(2) 0.0425(19) 0.064(2) -0.0018(16) -0.0161(18) -0.0065(17)
C3 0.053(2) 0.044(2) 0.082(3) -0.0069(18) -0.020(2) -0.001(2)
C4 0.044(2) 0.060(2) 0.079(3) -0.0130(18) -0.011(2) -0.016(2)
C5 0.044(2) 0.070(3) 0.074(3) 0.000(2) -0.022(2) -0.023(2)
C6 0.050(2) 0.057(2) 0.052(2) -0.0012(18) -0.0198(18) -0.0066(18)
C7 0.0441(19) 0.0356(17) 0.0376(17) -0.0076(14) -0.0076(15) -0.0030(14)
C8 0.0436(19) 0.0409(18) 0.0429(19) -0.0085(15) -0.0064(15) -0.0050(15)
C9 0.067(3) 0.046(2) 0.0381(19) -0.0141(18) -0.0113(17) -0.0037(15)
C10 0.070(3) 0.057(2) 0.057(2) -0.005(2) -0.031(2) -0.0062(19)
C11 0.049(2) 0.064(3) 0.073(3) -0.0065(19) -0.025(2) -0.014(2)
C12 0.045(2) 0.054(2) 0.053(2) -0.0141(17) -0.0053(17) -0.0083(17)
C13 0.050(2) 0.045(2) 0.102(3) -0.0053(18) -0.030(2) 0.017(2)
C14 0.046(2) 0.071(3) 0.051(2) -0.0146(19) 0.0008(17) -0.0053(19)
C15 0.097(4) 0.081(3) 0.044(2) -0.026(3) -0.006(2) 0.003(2)
Cl2 0.0711(8) 0.0751(8) 0.1086(10) -0.0281(6) -0.0147(7) 0.0035(7)
S2 0.0475(5) 0.0498(5) 0.0412(5) -0.0046(4) -0.0127(4) -0.0012(4)
O3 0.0714(18) 0.0662(17) 0.0443(14) -0.0072(14) -0.0201(13) 0.0061(13)
O4 0.0504(16) 0.0676(17) 0.0542(16) -0.0069(13) -0.0039(12) -0.0093(13)
N2 0.0470(18) 0.0454(17) 0.0506(17) 0.0005(13) -0.0177(15) -0.0029(14)
C16 0.046(2) 0.0422(19) 0.0406(18) -0.0005(15) -0.0127(15) -0.0086(15)
C17 0.049(2) 0.045(2) 0.054(2) 0.0033(16) -0.0197(18) -0.0062(17)
C18 0.060(2) 0.044(2) 0.064(2) -0.0040(18) -0.017(2) -0.0008(18)
C19 0.051(2) 0.051(2) 0.056(2) -0.0090(17) -0.0104(18) -0.0110(18)
C20 0.043(2) 0.065(3) 0.063(2) -0.0058(18) -0.0175(19) -0.007(2)
C21 0.046(2) 0.056(2) 0.051(2) 0.0028(17) -0.0205(17) -0.0029(17)
C22 0.0439(19) 0.0348(17) 0.0418(18) -0.0046(14) -0.0056(15) -0.0050(14)
C23 0.0441(19) 0.0369(17) 0.0418(18) -0.0088(14) -0.0051(15) -0.0044(14)
C24 0.056(2) 0.048(2) 0.052(2) 0.0047(17) -0.0185(18) -0.0169(17)
C25 0.098(4) 0.052(2) 0.041(2) 0.010(2) -0.022(2) -0.0056(18)
C26 0.091(3) 0.053(2) 0.043(2) -0.012(2) 0.008(2) 0.0007(18)
C27 0.055(2) 0.049(2) 0.052(2) -0.0155(17) 0.0028(18) -0.0066(17)
C28 0.052(2) 0.055(2) 0.098(3) 0.0012(19) -0.032(2) 0.015(2)
C29 0.050(2) 0.063(2) 0.060(2) -0.0185(19) -0.0006(19) -0.0093(19)
C30 0.061(3) 0.098(4) 0.090(3) 0.011(3) -0.035(3) -0.036(3)

loop_
_atom_type_symbol
_atom_type_description
_atom_type_scat_dispersion_real
_atom_type_scat_dispersion_imag
_atom_type_scat_source
C C 0.0033 0.0016 'International Tables Vol C Tables 4.2.6.8 and 6.1.1.4'
H H 0.0000 0.0000 'International Tables Vol C Tables 4.2.6.8 and 6.1.1.4'
Cl Cl 0.1484 0.1585 'International Tables Vol C Tables 4.2.6.8 and 6.1.1.4'
N N 0.0061 0.0033 'International Tables Vol C Tables 4.2.6.8 and 6.1.1.4'
O O 0.0106 0.0060 'International Tables Vol C Tables 4.2.6.8 and 6.1.1.4'
S S 0.1246 0.1234 'International Tables Vol C Tables 4.2.6.8 and 6.1.1.4'

loop_
_geom_angle_atom_site_label_1
_geom_angle_atom_site_label_2
_geom_angle_atom_site_label_3
_geom_angle
O1 S1 O2 119.33(16)
O1 S1 N1 108.10(16)
O2 S1 N1 104.79(15)
O1 S1 C1 109.28(16)
O2 S1 C1 107.43(17)
N1 S1 C1 107.27(16)
C7 N1 S1 120.3(2)
C7 N1 H1N 117(3)
S1 N1 H1N 109(3)
C6 C1 C2 120.4(3)
C6 C1 S1 116.4(3)
C2 C1 S1 123.2(3)
C3 C2 C1 117.3(3)
C3 C2 C13 117.5(3)
C1 C2 C13 125.2(3)
C4 C3 C2 121.4(4)
C4 C3 H3 119.3
C2 C3 H3 119.3
C5 C4 C3 121.2(4)
C5 C4 Cl1 120.4(3)
C3 C4 Cl1 118.4(3)
C6 C5 C4 118.7(4)
C6 C5 H5 120.7
C4 C5 H5 120.7
C5 C6 C1 121.1(4)
C5 C6 H6 119.5
C1 C6 H6 119.5
C12 C7 C8 121.2(3)
C12 C7 N1 117.8(3)
C8 C7 N1 121.1(3)
C7 C8 C9 118.2(3)
C7 C8 C14 121.7(3)
C9 C8 C14 120.1(3)
C10 C9 C8 119.3(4)
C10 C9 C15 120.3(4)
C8 C9 C15 120.4(4)
C11 C10 C9 121.7(4)
C11 C10 H10 119.2
C9 C10 H10 119.2
C10 C11 C12 119.4(4)
C10 C11 H11 120.3
C12 C11 H11 120.3
C11 C12 C7 120.2(4)
C11 C12 H12 119.9
C7 C12 H12 119.9
C2 C13 H13A 109.5
C2 C13 H13B 109.5
H13A C13 H13B 109.5
C2 C13 H13C 109.5
H13A C13 H13C 109.5
H13B C13 H13C 109.5
C8 C14 H14A 109.5
C8 C14 H14B 109.5
H14A C14 H14B 109.5
C8 C14 H14C 109.5
H14A C14 H14C 109.5
H14B C14 H14C 109.5
C9 C15 H15A 109.5
C9 C15 H15B 109.5
H15A C15 H15B 109.5
C9 C15 H15C 109.5
H15A C15 H15C 109.5
H15B C15 H15C 109.5
O4 S2 O3 119.65(17)
O4 S2 N2 107.93(16)
O3 S2 N2 104.94(16)
O4 S2 C16 109.10(16)
O3 S2 C16 106.85(16)
N2 S2 C16 107.82(16)
C22 N2 S2 120.5(2)
C22 N2 H2N 118(3)
S2 N2 H2N 112(3)
C21 C16 C17 120.1(3)
C21 C16 S2 116.5(3)
C17 C16 S2 123.3(3)
C18 C17 C16 117.0(3)
C18 C17 C28 118.0(3)
C16 C17 C28 124.9(3)
C19 C18 C17 121.6(4)
C19 C18 H18 119.2
C17 C18 H18 119.2
C20 C19 C18 121.6(4)
C20 C19 Cl2 119.5(3)
C18 C19 Cl2 119.0(3)
C19 C20 C21 118.1(3)
C19 C20 H20 120.9
C21 C20 H20 120.9
C20 C21 C16 121.5(3)
C20 C21 H21 119.2
C16 C21 H21 119.2
C27 C22 C23 122.2(3)
C27 C22 N2 119.2(3)
C23 C22 N2 118.6(3)
C22 C23 C24 117.9(3)
C22 C23 C29 120.8(3)
C24 C23 C29 121.3(3)
C25 C24 C23 118.9(4)
C25 C24 C30 120.3(4)
C23 C24 C30 120.8(4)
C26 C25 C24 122.2(4)
C26 C25 H25 118.9
C24 C25 H25 118.9
C27 C26 C25 119.6(4)
C27 C26 H26 120.2
C25 C26 H26 120.2
C26 C27 C22 119.0(4)
C26 C27 H27 120.5
C22 C27 H27 120.5
C17 C28 H28A 109.5
C17 C28 H28B 109.5
H28A C28 H28B 109.5
C17 C28 H28C 109.5
H28A C28 H28C 109.5
H28B C28 H28C 109.5
C23 C29 H29A 109.5
C23 C29 H29B 109.5
H29A C29 H29B 109.5
C23 C29 H29C 109.5
H29A C29 H29C 109.5
H29B C29 H29C 109.5
C24 C30 H30A 109.5
C24 C30 H30B 109.5
H30A C30 H30B 109.5
C24 C30 H30C 109.5
H30A C30 H30C 109.5
H30B C30 H30C 109.5

loop_
_geom_bond_atom_site_label_1
_geom_bond_atom_site_label_2
_geom_bond_distance
Cl1 C4 1.739(4)
S1 O1 1.429(3)
S1 O2 1.436(2)
S1 N1 1.635(3)
S1 C1 1.777(4)
N1 C7 1.438(4)
N1 H1N 0.850(18)
C1 C6 1.396(5)
C1 C2 1.403(5)
C2 C3 1.387(5)
C2 C13 1.533(5)
C3 C4 1.377(5)
C3 H3 0.9300
C4 C5 1.376(6)
C5 C6 1.368(5)
C5 H5 0.9300
C6 H6 0.9300
C7 C12 1.384(5)
C7 C8 1.390(5)
C8 C9 1.410(5)
C8 C14 1.509(5)
C9 C10 1.382(5)
C9 C15 1.509(5)
C10 C11 1.372(6)
C10 H10 0.9300
C11 C12 1.374(5)
C11 H11 0.9300
C12 H12 0.9300
C13 H13A 0.9600
C13 H13B 0.9600
C13 H13C 0.9600
C14 H14A 0.9600
C14 H14B 0.9600
C14 H14C 0.9600
C15 H15A 0.9600
C15 H15B 0.9600
C15 H15C 0.9600
Cl2 C19 1.738(4)
S2 O4 1.421(3)
S2 O3 1.438(2)
S2 N2 1.626(3)
S2 C16 1.776(4)
N2 C22 1.445(4)
N2 H2N 0.848(18)
C16 C21 1.398(5)
C16 C17 1.405(5)
C17 C18 1.388(5)
C17 C28 1.530(5)
C18 C19 1.376(5)
C18 H18 0.9300
C19 C20 1.371(5)
C20 C21 1.371(5)
C20 H20 0.9300
C21 H21 0.9300
C22 C27 1.388(5)
C22 C23 1.400(5)
C23 C24 1.403(5)
C23 C29 1.500(5)
C24 C25 1.389(6)
C24 C30 1.512(6)
C25 C26 1.378(6)
C25 H25 0.9300
C26 C27 1.374(6)
C26 H26 0.9300
C27 H27 0.9300
C28 H28A 0.9600
C28 H28B 0.9600
C28 H28C 0.9600
C29 H29A 0.9600
C29 H29B 0.9600
C29 H29C 0.9600
C30 H30A 0.9600
C30 H30B 0.9600
C30 H30C 0.9600

loop_
_geom_hbond_atom_site_label_D
_geom_hbond_atom_site_label_H
_geom_hbond_atom_site_label_A
_geom_hbond_distance_DH
_geom_hbond_distance_HA
_geom_hbond_distance_DA
_geom_hbond_angle_DHA
N1 H1N O3 0.850(18) 2.15(2) 2.971(4) 162(4)
N2 H2N O2 0.848(18) 2.12(2) 2.954(4) 166(4)

loop_
_geom_torsion_atom_site_label_1
_geom_torsion_atom_site_label_2
_geom_torsion_atom_site_label_3
_geom_torsion_atom_site_label_4
_geom_torsion
O1 S1 N1 C7 50.9(3)
O2 S1 N1 C7 179.2(3)
C1 S1 N1 C7 -66.8(3)
O1 S1 C1 C6 151.7(3)
O2 S1 C1 C6 20.8(3)
N1 S1 C1 C6 -91.4(3)
O1 S1 C1 C2 -31.0(3)
O2 S1 C1 C2 -161.8(3)
N1 S1 C1 C2 86.0(3)
C6 C1 C2 C3 0.5(5)
S1 C1 C2 C3 -176.7(3)
C6 C1 C2 C13 -178.9(4)
S1 C1 C2 C13 3.8(5)
C1 C2 C3 C4 -0.7(6)
C13 C2 C3 C4 178.7(4)
C2 C3 C4 C5 0.3(7)
C2 C3 C4 Cl1 -178.9(3)
C3 C4 C5 C6 0.3(6)
Cl1 C4 C5 C6 179.6(3)
C4 C5 C6 C1 -0.5(6)
C2 C1 C6 C5 0.1(6)
S1 C1 C6 C5 177.5(3)
S1 N1 C7 C12 -76.7(4)
S1 N1 C7 C8 104.2(3)
C12 C7 C8 C9 0.5(5)
N1 C7 C8 C9 179.5(3)
C12 C7 C8 C14 -179.8(3)
N1 C7 C8 C14 -0.8(5)
C7 C8 C9 C10 0.0(5)
C14 C8 C9 C10 -179.7(3)
C7 C8 C9 C15 -179.6(3)
C14 C8 C9 C15 0.7(5)
C8 C9 C10 C11 0.4(6)
C15 C9 C10 C11 -179.9(4)
C9 C10 C11 C12 -1.4(6)
C10 C11 C12 C7 1.8(6)
C8 C7 C12 C11 -1.4(5)
N1 C7 C12 C11 179.5(3)
O4 S2 N2 C22 -47.4(3)
O3 S2 N2 C22 -176.0(3)
C16 S2 N2 C22 70.3(3)
O4 S2 C16 C21 -154.0(3)
O3 S2 C16 C21 -23.3(3)
N2 S2 C16 C21 89.0(3)
O4 S2 C16 C17 28.5(3)
O3 S2 C16 C17 159.2(3)
N2 S2 C16 C17 -88.4(3)
C21 C16 C17 C18 0.0(5)
S2 C16 C17 C18 177.4(3)
C21 C16 C17 C28 178.8(4)
S2 C16 C17 C28 -3.8(5)
C16 C17 C18 C19 0.4(6)
C28 C17 C18 C19 -178.5(4)
C17 C18 C19 C20 -0.1(6)
C17 C18 C19 Cl2 -179.9(3)
C18 C19 C20 C21 -0.6(6)
Cl2 C19 C20 C21 179.2(3)
C19 C20 C21 C16 1.0(6)
C17 C16 C21 C20 -0.7(6)
S2 C16 C21 C20 -178.3(3)
S2 N2 C22 C27 -92.8(4)
S2 N2 C22 C23 89.1(4)
C27 C22 C23 C24 2.7(5)
N2 C22 C23 C24 -179.3(3)
C27 C22 C23 C29 -174.8(3)
N2 C22 C23 C29 3.2(5)
C22 C23 C24 C25 -2.6(5)
C29 C23 C24 C25 174.8(3)
C22 C23 C24 C30 178.7(3)
C29 C23 C24 C30 -3.8(5)
C23 C24 C25 C26 0.8(6)
C30 C24 C25 C26 179.5(4)
C24 C25 C26 C27 1.1(6)
C25 C26 C27 C22 -1.1(6)
C23 C22 C27 C26 -0.8(5)
N2 C22 C27 C26 -178.9(3)

loop_
_cod_related_entry_id
_cod_related_entry_database
_cod_related_entry_code
1 ChemSpider 30657003
